data_9005364
loop_
_publ_author_name
'Lucchesi, S.'
'Amoriello, M.'
'Della Giusta, A.'

_publ_section_title
;
 Crystal chemistry of spinels from xenoliths of the
 Alban Hills volcanic region
 Sample: SP267e
;
_journal_name_full 'European Journal of Mineralogy'
_journal_page_first 473
_journal_page_last 482
_journal_volume 10
_journal_year 1998
_chemical_compound_source 'xenoliths of the Alban Hills, Italy volcanic region'
_chemical_formula_sum 'Al1.911 Fe0.071 Mg1.004 O4 Ti0.008 Zn0.003'
_chemical_name_mineral Spinel
_space_group_IT_number 227
_symmetry_space_group_name_Hall '-F 4vw 2vw 3'
_symmetry_space_group_name_H-M 'F d -3 m :2'
_cell_angle_alpha 90
_cell_angle_beta 90
_cell_angle_gamma 90
_cell_length_a 8.1017
_cell_length_b 8.1017
_cell_length_c 8.1017
_cell_formula_units_Z 8
_cell_volume 531.776
_database_code_amcsd 0006749
_exptl_crystal_density_diffrn 3.612
_cod_original_sg_symbol_H-M 'F d 3 m'
_cod_original_formula_sum 'Mg1.004 Fe.071 Zn.003 Al1.911 Ti.008 O4'
_cod_database_code 9005364

loop_
_space_group_symop_operation_xyz
x,y,z
x,1/2+y,1/2+z
1/2+x,y,1/2+z
1/2+x,1/2+y,z
3/4+z,1/2-x,1/4+y
3/4+z,-x,3/4+y
1/4+z,1/2-x,3/4+y
1/4+z,-x,1/4+y
3/4-y,1/2+z,1/4-x
3/4-y,+z,3/4-x
1/4-y,1/2+z,3/4-x
1/4-y,+z,1/4-x
3/4+x,1/2-y,1/4+z
3/4+x,-y,3/4+z
1/4+x,1/2-y,3/4+z
1/4+x,-y,1/4+z
3/4-z,1/2+x,1/4-y
3/4-z,+x,3/4-y
1/4-z,1/2+x,3/4-y
1/4-z,+x,1/4-y
3/4+y,1/2-z,1/4+x
3/4+y,-z,3/4+x
1/4+y,1/2-z,3/4+x
1/4+y,-z,1/4+x
3/4-x,1/2+y,1/4-z
3/4-x,+y,3/4-z
1/4-x,1/2+y,3/4-z
1/4-x,+y,1/4-z
1/2+x,3/4-z,1/4-y
1/2+x,1/4-z,3/4-y
+x,3/4-z,3/4-y
+x,1/4-z,1/4-y
1/2-z,3/4+y,1/4+x
1/2-z,1/4+y,3/4+x
-z,3/4+y,3/4+x
-z,1/4+y,1/4+x
1/2+y,3/4-x,1/4-z
1/2+y,1/4-x,3/4-z
+y,3/4-x,3/4-z
+y,1/4-x,1/4-z
1/2-x,3/4+z,1/4+y
1/2-x,1/4+z,3/4+y
-x,3/4+z,3/4+y
-x,1/4+z,1/4+y
1/2+z,3/4-y,1/4-x
1/2+z,1/4-y,3/4-x
+z,3/4-y,3/4-x
+z,1/4-y,1/4-x
1/2-y,3/4+x,1/4+z
1/2-y,1/4+x,3/4+z
-y,3/4+x,3/4+z
-y,1/4+x,1/4+z
x,1/2+z,1/2+y
x,+z,+y
1/2+x,1/2+z,+y
1/2+x,+z,1/2+y
-z,1/2-y,1/2-x
-z,-y,-x
1/2-z,1/2-y,-x
1/2-z,-y,1/2-x
y,1/2+x,1/2+z
y,+x,+z
1/2+y,1/2+x,+z
1/2+y,+x,1/2+z
-x,1/2-z,1/2-y
-x,-z,-y
1/2-x,1/2-z,-y
1/2-x,-z,1/2-y
z,1/2+y,1/2+x
z,+y,+x
1/2+z,1/2+y,+x
1/2+z,+y,1/2+x
-y,1/2-x,1/2-z
-y,-x,-z
1/2-y,1/2-x,-z
1/2-y,-x,1/2-z
3/4+z,1/4+x,1/2-y
3/4+z,3/4+x,-y
1/4+z,1/4+x,-y
1/4+z,3/4+x,1/2-y
3/4-y,1/4-z,1/2+x
3/4-y,3/4-z,+x
1/4-y,1/4-z,+x
1/4-y,3/4-z,1/2+x
3/4+x,1/4+y,1/2-z
3/4+x,3/4+y,-z
1/4+x,1/4+y,-z
1/4+x,3/4+y,1/2-z
3/4-z,1/4-x,1/2+y
3/4-z,3/4-x,+y
1/4-z,1/4-x,+y
1/4-z,3/4-x,1/2+y
3/4+y,1/4+z,1/2-x
3/4+y,3/4+z,-x
1/4+y,1/4+z,-x
1/4+y,3/4+z,1/2-x
3/4-x,1/4-y,1/2+z
3/4-x,3/4-y,+z
1/4-x,1/4-y,+z
1/4-x,3/4-y,1/2+z
-z,3/4+x,3/4+y
-z,1/4+x,1/4+y
1/2-z,3/4+x,1/4+y
1/2-z,1/4+x,3/4+y
y,3/4-z,3/4-x
y,1/4-z,1/4-x
1/2+y,3/4-z,1/4-x
1/2+y,1/4-z,3/4-x
-x,3/4+y,3/4+z
-x,1/4+y,1/4+z
1/2-x,3/4+y,1/4+z
1/2-x,1/4+y,3/4+z
z,3/4-x,3/4-y
z,1/4-x,1/4-y
1/2+z,3/4-x,1/4-y
1/2+z,1/4-x,3/4-y
-y,3/4+z,3/4+x
-y,1/4+z,1/4+x
1/2-y,3/4+z,1/4+x
1/2-y,1/4+z,3/4+x
x,3/4-y,3/4-z
x,1/4-y,1/4-z
1/2+x,3/4-y,1/4-z
1/2+x,1/4-y,3/4-z
1/4-x,1/2+z,3/4-y
1/4-x,+z,1/4-y
3/4-x,1/2+z,1/4-y
3/4-x,+z,3/4-y
1/4+z,1/2-y,3/4+x
1/4+z,-y,1/4+x
3/4+z,1/2-y,1/4+x
3/4+z,-y,3/4+x
1/4-y,1/2+x,3/4-z
1/4-y,+x,1/4-z
3/4-y,1/2+x,1/4-z
3/4-y,+x,3/4-z
1/4+x,1/2-z,3/4+y
1/4+x,-z,1/4+y
3/4+x,1/2-z,1/4+y
3/4+x,-z,3/4+y
1/4-z,1/2+y,3/4-x
1/4-z,+y,1/4-x
3/4-z,1/2+y,1/4-x
3/4-z,+y,3/4-x
1/4+y,1/2-x,3/4+z
1/4+y,-x,1/4+z
3/4+y,1/2-x,1/4+z
3/4+y,-x,3/4+z
3/4-x,3/4-z,y
3/4-x,1/4-z,1/2+y
1/4-x,3/4-z,1/2+y
1/4-x,1/4-z,y
3/4+z,3/4+y,-x
3/4+z,1/4+y,1/2-x
1/4+z,3/4+y,1/2-x
1/4+z,1/4+y,-x
3/4-y,3/4-x,z
3/4-y,1/4-x,1/2+z
1/4-y,3/4-x,1/2+z
1/4-y,1/4-x,z
3/4+x,3/4+z,-y
3/4+x,1/4+z,1/2-y
1/4+x,3/4+z,1/2-y
1/4+x,1/4+z,-y
3/4-z,3/4-y,x
3/4-z,1/4-y,1/2+x
1/4-z,3/4-y,1/2+x
1/4-z,1/4-y,x
3/4+y,3/4+x,-z
3/4+y,1/4+x,1/2-z
1/4+y,3/4+x,1/2-z
1/4+y,1/4+x,-z
-z,-x,-y
-z,1/2-x,1/2-y
1/2-z,-x,1/2-y
1/2-z,1/2-x,-y
y,z,x
y,1/2+z,1/2+x
1/2+y,z,1/2+x
1/2+y,1/2+z,x
-x,-y,-z
-x,1/2-y,1/2-z
1/2-x,-y,1/2-z
1/2-x,1/2-y,-z
z,x,y
z,1/2+x,1/2+y
1/2+z,x,1/2+y
1/2+z,1/2+x,y
-y,-z,-x
-y,1/2-z,1/2-x
1/2-y,-z,1/2-x
1/2-y,1/2-z,-x

loop_
_atom_site_label
_atom_site_fract_x
_atom_site_fract_y
_atom_site_fract_z
_atom_site_occupancy
_atom_site_U_iso_or_equiv
MgT 0.12500 0.12500 0.12500 0.78700 0.00440
FeT 0.12500 0.12500 0.12500 0.04070 0.00440
ZnT 0.12500 0.12500 0.12500 0.00280 0.00440
MnT 0.12500 0.12500 0.12500 0.00050 0.00440
AlT 0.12500 0.12500 0.12500 0.16830 0.00440
SiT 0.12500 0.12500 0.12500 0.00060 0.00440
MgM 0.50000 0.50000 0.50000 0.10850 0.00390
FeM 0.50000 0.50000 0.50000 0.01515 0.00390
NiM 0.50000 0.50000 0.50000 0.00010 0.00390
AlM 0.50000 0.50000 0.50000 0.87155 0.00390
TiM 0.50000 0.50000 0.50000 0.00420 0.00390
O 0.26239 0.26239 0.26239 1.00000 0.00730

loop_
_cod_related_entry_id
_cod_related_entry_database
_cod_related_entry_code
1 AMCSD 0006749
